data_1536998
loop_
_publ_author_name
'Zaremba, V.I.'
'Muts, I.R.'
'Rodewald, U.C.'
'Hlukhyy, V.'
'Poettgen, R.'

_publ_section_title
;
 Syntheses and structures of RE10 Ni(9+x) In20 (RE = Tb, Dy) and Yb Ni In2
;
_journal_name_full 'Zeitschrift fuer Anorganische und Allgemeine Chemie'
_journal_page_first 1903
_journal_page_last 1907
_journal_volume 630
_journal_year 2004
_chemical_formula_sum 'In20 Ni9.34 Tb10'
_chemical_name_systematic 'Tb10 Ni9.34 In20'
_space_group_IT_number 129
_symmetry_space_group_name_Hall '-P 4a 2a'
_symmetry_space_group_name_H-M 'P 4/n m m :2'
_cell_angle_alpha 90
_cell_angle_beta 90
_cell_angle_gamma 90
_cell_formula_units_Z 2
_cell_length_a 13.369
_cell_length_b 13.369
_cell_length_c 9.097
_cell_volume 1625.908
_citation_journal_id_ASTM ZAACAB
_cod_data_source_file Zaremba_ZAACAB_2004_1604.cif
_cod_data_source_block In20Ni9.34Tb10
_cod_database_code 1536998

loop_
_symmetry_equiv_pos_as_xyz
x,y,z
-y+1/2,x,z
-x+1/2,-y+1/2,z
y,-x+1/2,z
x+1/2,-y,-z
y+1/2,x+1/2,-z
-x,y+1/2,-z
-y,-x,-z
-x,-y,-z
y-1/2,-x,-z
x-1/2,y-1/2,-z
-y,x-1/2,-z
-x-1/2,y,z
-y-1/2,-x-1/2,z
x,-y-1/2,z
y,x,z

loop_
_atom_site_label
_atom_site_type_symbol
_atom_site_fract_x
_atom_site_fract_y
_atom_site_fract_z
_atom_site_occupancy
_atom_site_U_iso_or_equiv
Tb2 Tb 0.25 0.25 0.16437 1 0.0
Ni4 Ni 0.75 0.25 0.5 0.337 0.0
In2 In 0.61826 0.38174 0.5 1 0.0
Ni2 Ni 0.25 0.0268 0.5899 1 0.0
Tb4 Tb 0.45366 0.45366 0.73429 1 0.0
Tb1 Tb 0.25 0.25 0.6368 1 0.0
In4 In 0.25 0.86597 0.76317 1 0.0
Ni3 Ni 0.5934 0.5934 0.90032 1 0.0
In1 In 0.09747 0.90253 0 1 0.0
In3 In 0.25 0.08217 0.90676 1 0.0
Ni1 Ni 0.25 0.75 0 1 0.0
In5 In 0.38249 0.38249 0.40941 1 0.0
Tb3 Tb 0.25 0.52872 0.23437 1 0.0
